data_4123159
loop_
_publ_author_name
'Mou, Zhongyu'
'Uchida, Kazuyuki'
'Kubo, Takashi'
'Kertesz, Miklos'

_publ_section_title
;
 Evidence of \s- and \p-Dimerization in a Series of Phenalenyls.
;
_journal_name_full 'Journal of the American Chemical Society'
_journal_page_first 141216073244005
_journal_paper_doi 10.1021/ja509243p
_journal_year 2014
_chemical_formula_sum 'C31 H21'
_chemical_formula_weight 393.48
_chemical_name_systematic
; 
 ? 
;
_space_group_IT_number 206
_symmetry_cell_setting cubic
_symmetry_Int_Tables_number 206
_symmetry_space_group_name_Hall '-I 2b 2c 3'
_symmetry_space_group_name_H-M 'I a -3'
_atom_sites_solution_hydrogens geom
_atom_sites_solution_primary direct
_atom_sites_solution_secondary difmap
_audit_creation_method SHELXL-97
_cell_angle_alpha 90.00
_cell_angle_beta 90.00
_cell_angle_gamma 90.00
_cell_formula_units_Z 16
_cell_length_a 20.4186(4)
_cell_length_b 20.4186(4)
_cell_length_c 20.4186(4)
_cell_measurement_reflns_used 22959
_cell_measurement_temperature 300(2)
_cell_measurement_theta_max 27.4
_cell_measurement_theta_min 3.2
_cell_volume 8512.9(3)
_computing_cell_refinement PROCESS-AUTO
_computing_data_collection PROCESS-AUTO
_computing_data_reduction 'teXsan Ver. 2.0'
_computing_publication_material 'teXsan Ver. 2.0'
_computing_structure_refinement SHELXL97
_computing_structure_solution SIR92
_diffrn_ambient_temperature 300(2)
_diffrn_measured_fraction_theta_full 0.998
_diffrn_measured_fraction_theta_max 0.998
_diffrn_measurement_device_type 'Rigaku RAXIS-RAPID Imaging Plate'
_diffrn_measurement_method \w
_diffrn_radiation_monochromator graphite
_diffrn_radiation_source 'fine-focus sealed tube'
_diffrn_radiation_type MoK\a
_diffrn_radiation_wavelength 0.71075
_diffrn_reflns_av_R_equivalents 0.0479
_diffrn_reflns_av_sigmaI/netI 0.0139
_diffrn_reflns_limit_h_max 26
_diffrn_reflns_limit_h_min -26
_diffrn_reflns_limit_k_max 26
_diffrn_reflns_limit_k_min -25
_diffrn_reflns_limit_l_max 26
_diffrn_reflns_limit_l_min -26
_diffrn_reflns_number 40917
_diffrn_reflns_theta_full 27.38
_diffrn_reflns_theta_max 27.38
_diffrn_reflns_theta_min 3.46
_exptl_absorpt_coefficient_mu 0.069
_exptl_absorpt_correction_type none
_exptl_crystal_colour black
_exptl_crystal_density_diffrn 1.228
_exptl_crystal_density_method 'not measured'
_exptl_crystal_description block
_exptl_crystal_F_000 3312
_exptl_crystal_size_max 0.300
_exptl_crystal_size_mid 0.300
_exptl_crystal_size_min 0.300
_refine_diff_density_max 0.201
_refine_diff_density_min -0.175
_refine_diff_density_rms 0.042
_refine_ls_extinction_method none
_refine_ls_goodness_of_fit_ref 1.178
_refine_ls_hydrogen_treatment refall
_refine_ls_matrix_type full
_refine_ls_number_parameters 122
_refine_ls_number_reflns 1623
_refine_ls_number_restraints 0
_refine_ls_restrained_S_all 1.178
_refine_ls_R_factor_all 0.0655
_refine_ls_R_factor_gt 0.0570
_refine_ls_shift/su_max 0.000
_refine_ls_shift/su_mean 0.000
_refine_ls_structure_factor_coef Fsqd
_refine_ls_weighting_details 'calc w=1/[\s^2^(Fo^2^)+(0.1171P)^2^+0.1821P] where P=(Fo^2^+2Fc^2^)/3'
_refine_ls_weighting_scheme calc
_refine_ls_wR_factor_gt 0.1740
_refine_ls_wR_factor_ref 0.1819
_reflns_number_gt 1267
_reflns_number_total 1623
_reflns_threshold_expression >2sigma(I)
_cod_data_source_file PhPLY300.cif
_cod_data_source_block PhPLY300
_cod_original_sg_symbol_H-M 'I a -3       '
_cod_database_code 4123159

loop_
_symmetry_equiv_pos_as_xyz
'x, y, z'
'x, -y, -z+1/2'
'-x+1/2, y, -z'
'-x, -y+1/2, z'
'z, x, y'
'z, -x, -y+1/2'
'-z+1/2, x, -y'
'-z, -x+1/2, y'
'y, z, x'
'y, -z, -x+1/2'
'-y+1/2, z, -x'
'-y, -z+1/2, x'
'x+1/2, y+1/2, z+1/2'
'x+1/2, -y+1/2, -z+1'
'-x+1, y+1/2, -z+1/2'
'-x+1/2, -y+1, z+1/2'
'z+1/2, x+1/2, y+1/2'
'z+1/2, -x+1/2, -y+1'
'-z+1, x+1/2, -y+1/2'
'-z+1/2, -x+1, y+1/2'
'y+1/2, z+1/2, x+1/2'
'y+1/2, -z+1/2, -x+1'
'-y+1, z+1/2, -x+1/2'
'-y+1/2, -z+1, x+1/2'
'-x, -y, -z'
'-x, y, z-1/2'
'x-1/2, -y, z'
'x, y-1/2, -z'
'-z, -x, -y'
'-z, x, y-1/2'
'z-1/2, -x, y'
'z, x-1/2, -y'
'-y, -z, -x'
'-y, z, x-1/2'
'y-1/2, -z, x'
'y, z-1/2, -x'
'-x+1/2, -y+1/2, -z+1/2'
'-x+1/2, y+1/2, z'
'x, -y+1/2, z+1/2'
'x+1/2, y, -z+1/2'
'-z+1/2, -x+1/2, -y+1/2'
'-z+1/2, x+1/2, y'
'z, -x+1/2, y+1/2'
'z+1/2, x, -y+1/2'
'-y+1/2, -z+1/2, -x+1/2'
'-y+1/2, z+1/2, x'
'y, -z+1/2, x+1/2'
'y+1/2, z, -x+1/2'

loop_
_atom_site_label
_atom_site_type_symbol
_atom_site_fract_x
_atom_site_fract_y
_atom_site_fract_z
_atom_site_U_iso_or_equiv
_atom_site_adp_type
_atom_site_occupancy
_atom_site_symmetry_multiplicity
_atom_site_calc_flag
_atom_site_refinement_flags
C1 C 0.04446(6) 0.04446(6) 0.04446(6) 0.0389(5) Uani 1 3 d S
C2 C 0.09727(6) 0.00013(6) 0.03511(6) 0.0408(4) Uani 1 1 d .
C3 C 0.13957(6) 0.00970(7) -0.01897(6) 0.0430(4) Uani 1 1 d .
C4 C 0.13126(6) 0.06163(6) -0.06253(6) 0.0427(4) Uani 1 1 d .
C5 C 0.07870(6) 0.10444(6) -0.05330(7) 0.0438(4) Uani 1 1 d .
C6 C 0.17651(7) 0.07010(6) -0.11901(7) 0.0457(4) Uani 1 1 d .
C7 C 0.24276(7) 0.05401(8) -0.11417(8) 0.0599(5) Uani 1 1 d .
C8 C 0.28530(9) 0.06348(10) -0.16593(10) 0.0734(6) Uani 1 1 d .
C9 C 0.26275(9) 0.08917(9) -0.22413(9) 0.0747(6) Uani 1 1 d .
C10 C 0.19738(10) 0.10500(9) -0.23050(9) 0.0703(5) Uani 1 1 d .
C11 C 0.15444(8) 0.09538(7) -0.17860(7) 0.0546(5) Uani 1 1 d .
H1 H 0.1755(8) -0.0209(7) -0.0259(7) 0.054(4) Uiso 1 1 d .
H2 H 0.0718(7) 0.1425(8) -0.0845(7) 0.049(4) Uiso 1 1 d .
H3 H 0.2595(10) 0.0357(10) -0.0723(10) 0.081(6) Uiso 1 1 d .
H4 H 0.3356(11) 0.0500(12) -0.1649(10) 0.098(6) Uiso 1 1 d .
H5 H 0.2948(11) 0.0953(9) -0.2635(11) 0.094(6) Uiso 1 1 d .
H6 H 0.1782(9) 0.1226(9) -0.2724(10) 0.074(5) Uiso 1 1 d .
H7 H 0.1058(9) 0.1078(8) -0.1872(8) 0.068(4) Uiso 1 1 d .

loop_
_atom_site_aniso_label
_atom_site_aniso_U_11
_atom_site_aniso_U_22
_atom_site_aniso_U_33
_atom_site_aniso_U_23
_atom_site_aniso_U_13
_atom_site_aniso_U_12
C1 0.0389(5) 0.0389(5) 0.0389(5) -0.0032(5) -0.0032(5) -0.0032(5)
C2 0.0388(6) 0.0419(7) 0.0418(7) -0.0014(5) -0.0024(5) -0.0028(5)
C3 0.0374(7) 0.0452(7) 0.0464(7) -0.0006(5) -0.0006(5) -0.0006(5)
C4 0.0406(7) 0.0436(7) 0.0439(7) -0.0017(5) 0.0000(5) -0.0044(5)
C5 0.0446(7) 0.0403(7) 0.0466(7) 0.0019(5) 0.0006(5) -0.0023(5)
C6 0.0450(7) 0.0429(7) 0.0491(8) 0.0012(5) 0.0047(6) -0.0033(5)
C7 0.0453(8) 0.0724(10) 0.0619(9) 0.0143(8) 0.0067(7) 0.0036(7)
C8 0.0529(10) 0.0864(12) 0.0810(12) 0.0178(10) 0.0208(8) 0.0094(8)
C9 0.0718(12) 0.0874(13) 0.0649(10) 0.0168(9) 0.0255(9) 0.0069(9)
C10 0.0731(11) 0.0831(12) 0.0547(9) 0.0138(8) 0.0101(8) 0.0039(9)
C11 0.0536(8) 0.0583(9) 0.0521(8) 0.0072(6) 0.0031(6) 0.0001(6)

loop_
_atom_type_symbol
_atom_type_description
_atom_type_scat_dispersion_real
_atom_type_scat_dispersion_imag
_atom_type_scat_source
C C 0.0033 0.0016 'International Tables Vol C Tables 4.2.6.8 and 6.1.1.4'
H H 0.0000 0.0000 'International Tables Vol C Tables 4.2.6.8 and 6.1.1.4'

loop_
_geom_angle_atom_site_label_1
_geom_angle_atom_site_label_2
_geom_angle_atom_site_label_3
_geom_angle
_geom_angle_site_symmetry_1
_geom_angle_site_symmetry_3
C2 C1 C2 119.998(2) 9 5
C2 C1 C2 119.995(2) 9 .
C2 C1 C2 119.991(2) 5 .
C3 C2 C5 122.26(11) . 9
C3 C2 C1 118.69(10) . .
C5 C2 C1 119.01(10) 9 .
C4 C3 C2 121.89(12) . .
C4 C3 H1 119.1(9) . .
C2 C3 H1 119.0(9) . .
C3 C4 C5 118.90(12) . .
C3 C4 C6 120.48(12) . .
C5 C4 C6 120.60(11) . .
C4 C5 C2 121.50(12) . 5
C4 C5 H2 120.0(9) . .
C2 C5 H2 118.4(8) 5 .
C7 C6 C11 117.49(13) . .
C7 C6 C4 121.32(13) . .
C11 C6 C4 121.19(12) . .
C8 C7 C6 121.49(15) . .
C8 C7 H3 119.6(12) . .
C6 C7 H3 118.9(12) . .
C9 C8 C7 120.19(16) . .
C9 C8 H4 115.9(12) . .
C7 C8 H4 123.8(12) . .
C8 C9 C10 119.58(15) . .
C8 C9 H5 120.0(12) . .
C10 C9 H5 120.4(12) . .
C9 C10 C11 120.37(16) . .
C9 C10 H6 122.7(10) . .
C11 C10 H6 116.9(10) . .
C10 C11 C6 120.87(15) . .
C10 C11 H7 116.1(9) . .
C6 C11 H7 123.0(9) . .

loop_
_geom_bond_atom_site_label_1
_geom_bond_atom_site_label_2
_geom_bond_distance
_geom_bond_site_symmetry_2
C1 C2 1.4207(12) 9
C1 C2 1.4207(12) 5
C1 C2 1.4208(12) .
C2 C3 1.4155(17) .
C2 C5 1.4155(18) 9
C3 C4 1.3945(18) .
C3 H1 0.975(16) .
C4 C5 1.3968(18) .
C4 C6 1.4877(18) .
C5 C2 1.4155(18) 5
C5 H2 1.015(15) .
C6 C7 1.395(2) .
C6 C11 1.397(2) .
C7 C8 1.382(2) .
C7 H3 0.99(2) .
C8 C9 1.378(3) .
C8 H4 1.06(2) .
C9 C10 1.380(3) .
C9 H5 1.04(2) .
C10 C11 1.389(2) .
C10 H6 1.01(2) .
C11 H7 1.040(18) .

loop_
_geom_torsion_atom_site_label_1
_geom_torsion_atom_site_label_2
_geom_torsion_atom_site_label_3
_geom_torsion_atom_site_label_4
_geom_torsion
_geom_torsion_site_symmetry_1
_geom_torsion_site_symmetry_4
C2 C1 C2 C3 178.30(11) 9 .
C2 C1 C2 C3 -0.2(3) 5 .
C2 C1 C2 C5 0.5(3) 9 9
C2 C1 C2 C5 -178.05(11) 5 9
C5 C2 C3 C4 178.52(12) 9 .
C1 C2 C3 C4 0.8(2) . .
C2 C3 C4 C5 -1.6(2) . .
C2 C3 C4 C6 -179.79(11) . .
C3 C4 C5 C2 1.8(2) . 5
C6 C4 C5 C2 -179.95(11) . 5
C3 C4 C6 C7 -34.63(19) . .
C5 C4 C6 C7 147.17(14) . .
C3 C4 C6 C11 146.32(14) . .
C5 C4 C6 C11 -31.88(19) . .
C11 C6 C7 C8 0.9(2) . .
C4 C6 C7 C8 -178.21(16) . .
C6 C7 C8 C9 -0.2(3) . .
C7 C8 C9 C10 -0.4(3) . .
C8 C9 C10 C11 0.2(3) . .
C9 C10 C11 C6 0.5(3) . .
C7 C6 C11 C10 -1.0(2) . .
C4 C6 C11 C10 178.05(14) . .
